data_1555236
loop_
_publ_author_name
'Navuluri, Chandrasekhar'
'Charette, Andr\'e B'

_publ_section_title
;
 Diastereoselective Fluorocyclopropanation of Chiral Allylic Alcohols
 Using an \a-Fluoroiodomethylzinc Carbenoid.
;
_journal_issue 17
_journal_name_full 'Organic letters'
_journal_page_first 4288
_journal_page_last 4291
_journal_paper_doi 10.1021/acs.orglett.5b02097
_journal_volume 17
_journal_year 2015
_chemical_absolute_configuration rmad
_chemical_formula_moiety 'C14 H17 F O2'
_chemical_formula_sum 'C14 H17 F O2'
_chemical_formula_weight 236.27
_space_group_crystal_system orthorhombic
_space_group_IT_number 19
_space_group_name_Hall 'P 2ac 2ab'
_space_group_name_H-M_alt 'P 21 21 21'
_atom_sites_solution_hydrogens geom
_atom_sites_solution_primary direct
_audit_creation_date 2014-10-27
_audit_creation_method
;
Olex2 1.2
(compiled 2014.09.19 svn.r3010 for OlexSys, GUI svn.r4874)
;
_cell_angle_alpha 90
_cell_angle_beta 90
_cell_angle_gamma 90
_cell_formula_units_Z 4
_cell_length_a 5.8616(2)
_cell_length_b 11.0435(4)
_cell_length_c 18.6965(8)
_cell_measurement_reflns_used 9913
_cell_measurement_temperature 100
_cell_measurement_theta_max 53.794
_cell_measurement_theta_min 4.115
_cell_volume 1210.27(8)
_computing_cell_refinement
'SAINT (2013) V8.34A; Integration Software for Single Crystal Data. Bruker AXS Inc., Madison, WI 53719-1173.'
_computing_data_collection
;
APEX 2 (2013) Bruker AXS Inc., Madison, WI 53719-1173.
;
_computing_data_reduction
'SAINT (2013) V8.34A; Integration Software for Single Crystal Data. Bruker AXS Inc., Madison, WI 53719-1173.'
_computing_molecular_graphics 'Olex2 (Dolomanov et al., 2009)'
_computing_publication_material 'Olex2 (Dolomanov et al., 2009)'
_computing_structure_refinement 'XL (Sheldrick, 2008)'
_computing_structure_solution 'XT (Sheldrick, 2008)'
_diffrn_ambient_temperature 100
_diffrn_detector 'CMOS Area detector'
_diffrn_detector_area_resol_mean 10.24
_diffrn_detector_type 'Bruker Photon 100 CMOS Detector'
_diffrn_measured_fraction_theta_full 0.999
_diffrn_measured_fraction_theta_max 0.999
_diffrn_measurement_device 'k-geometry diffractometer'
_diffrn_measurement_device_type 'Bruker Venture Metaljet'
_diffrn_measurement_method '\w and \f scans'
_diffrn_radiation_collimation 'Focusing mirrors'
_diffrn_radiation_monochromator 'Helios MX Mirror Optics'
_diffrn_radiation_probe x-ray
_diffrn_radiation_type GaK\a
_diffrn_radiation_wavelength 1.34139
_diffrn_reflns_av_R_equivalents 0.0366
_diffrn_reflns_av_unetI/netI 0.0221
_diffrn_reflns_Laue_measured_fraction_full 0.999
_diffrn_reflns_Laue_measured_fraction_max 0.999
_diffrn_reflns_limit_h_max 6
_diffrn_reflns_limit_h_min -7
_diffrn_reflns_limit_k_max 13
_diffrn_reflns_limit_k_min -13
_diffrn_reflns_limit_l_max 22
_diffrn_reflns_limit_l_min -22
_diffrn_reflns_number 15939
_diffrn_reflns_point_group_measured_fraction_full 1.000
_diffrn_reflns_point_group_measured_fraction_max 1.000
_diffrn_reflns_theta_full 53.594
_diffrn_reflns_theta_max 53.930
_diffrn_reflns_theta_min 4.045
_diffrn_source 'Metal Jet'
_diffrn_source_target Ga
_diffrn_source_type 'Gallium Liquid Metal Jet Source'
_exptl_absorpt_coefficient_mu 0.504
_exptl_absorpt_correction_T_max 0.7506
_exptl_absorpt_correction_T_min 0.6334
_exptl_absorpt_correction_type multi-scan
_exptl_absorpt_process_details
;
SADABS-2014/2 (Bruker,2014) was used for absorption correction.
wR2(int) was 0.0961 before and 0.0559 after correction.
The Ratio of minimum to maximum transmission is 0.8439.
The \l/2 correction factor is 0.00150.
;
_exptl_crystal_colour colourless
_exptl_crystal_colour_primary colourless
_exptl_crystal_density_diffrn 1.297
_exptl_crystal_description block
_exptl_crystal_F_000 504
_exptl_crystal_size_max 0.2
_exptl_crystal_size_mid 0.07
_exptl_crystal_size_min 0.02
_refine_diff_density_max 0.198
_refine_diff_density_min -0.116
_refine_diff_density_rms 0.032
_refine_ls_abs_structure_details
;
 Flack x determined using 870 quotients [(I+)-(I-)]/[(I+)+(I-)]
 (Parsons, Flack and Wagner, Acta Cryst. B69 (2013) 249-259).
;
_refine_ls_abs_structure_Flack -0.01(5)
_refine_ls_extinction_method none
_refine_ls_goodness_of_fit_ref 1.048
_refine_ls_hydrogen_treatment constr
_refine_ls_matrix_type full
_refine_ls_number_parameters 156
_refine_ls_number_reflns 2209
_refine_ls_number_restraints 0
_refine_ls_restrained_S_all 1.048
_refine_ls_R_factor_all 0.0251
_refine_ls_R_factor_gt 0.0241
_refine_ls_shift/su_max 0.001
_refine_ls_shift/su_mean 0.000
_refine_ls_structure_factor_coef Fsqd
_refine_ls_weighting_details 'w=1/[\s^2^(Fo^2^)+(0.0221P)^2^+0.2357P] where P=(Fo^2^+2Fc^2^)/3'
_refine_ls_weighting_scheme calc
_refine_ls_wR_factor_gt 0.0579
_refine_ls_wR_factor_ref 0.0586
_reflns_Friedel_coverage 0.686
_reflns_Friedel_fraction_full 1.000
_reflns_Friedel_fraction_max 1.000
_reflns_number_gt 2152
_reflns_number_total 2209
_reflns_threshold_expression 'I > 2\s(I)'
_cod_data_source_file ol5b02097_si_002.cif
_cod_data_source_block sylv10
_cod_depositor_comments
;
The following automatic conversions were performed:

data item '_diffrn_radiation_probe' value 'X-ray' was changed to
'x-ray' in accordance with the
/home/saulius/struct/COD-crude-data/automatic-downloads/DataCite-retrospective/ACS/depositions/lib/dictionaries/cif_core.dic
dictionary named 'cif_core.dic' version 2.4.2 last updated on
2011-04-26.

Automatic conversion script
Id: cif_fix_values 6909 2019-04-08 15:41:33Z antanas 
;
_cod_database_code 1555236
_shelxl_version_number 2014/6
_shelx_space_group_comment
;
The symmetry employed for this shelxl refinement is uniquely defined
by the following loop, which should always be used as a source of
symmetry information in preference to the above space-group names.
They are only intended as comments.
;
_shelx_estimated_absorpt_t_max 0.990
_shelx_estimated_absorpt_t_min 0.906
_olex2_refinement_description
;
1. Fixed Uiso
 At 1.2 times of:
  All C(H) groups, All C(H,H) groups
 At 1.5 times of:
  All C(H,H,H) groups
2.a Ternary CH refined with riding coordinates:
 C1(H1), C2(H2), C3(H3), C4(H4)
2.b Secondary CH2 refined with riding coordinates:
 C5(H5A,H5B)
2.c Aromatic/amide H refined with riding coordinates:
 C10(H10), C11(H11), C12(H12), C13(H13), C14(H14)
2.d Idealised Me refined as rotating group:
 C7(H7A,H7B,H7C), C8(H8A,H8B,H8C)
;
_olex2_submission_special_instructions 'No special instructions were received'

loop_
_space_group_symop_operation_xyz
'x, y, z'
'-x+1/2, -y, z+1/2'
'-x, y+1/2, -z+1/2'
'x+1/2, -y+1/2, -z'

loop_
_atom_site_label
_atom_site_type_symbol
_atom_site_fract_x
_atom_site_fract_y
_atom_site_fract_z
_atom_site_U_iso_or_equiv
_atom_site_adp_type
_atom_site_occupancy
_atom_site_site_symmetry_order
_atom_site_calc_flag
_atom_site_refinement_flags_posn
F1 F 0.61180(15) 0.60123(8) 0.74205(5) 0.0300(2) Uani 1 1 d .
O1 O 0.1911(2) 0.48458(10) 0.65276(6) 0.0307(3) Uani 1 1 d .
O2 O 0.0153(2) 0.30032(10) 0.66339(6) 0.0290(3) Uani 1 1 d .
C1 C 0.4169(3) 0.63308(14) 0.77915(9) 0.0261(3) Uani 1 1 d .
H1 H 0.3811 0.7214 0.7823 0.031 Uiso 1 1 calc R
C2 C 0.2193(3) 0.54841(13) 0.77406(8) 0.0243(3) Uani 1 1 d .
H2 H 0.0666 0.5886 0.7766 0.029 Uiso 1 1 calc R
C3 C 0.3603(3) 0.55746(14) 0.84280(8) 0.0254(3) Uani 1 1 d .
H3 H 0.2825 0.6034 0.8819 0.030 Uiso 1 1 calc R
C4 C 0.2295(3) 0.44164(13) 0.72440(8) 0.0249(3) Uani 1 1 d .
H4 H 0.3811 0.4005 0.7280 0.030 Uiso 1 1 calc R
C5 C 0.0374(3) 0.35071(14) 0.73359(9) 0.0278(3) Uani 1 1 d .
H5A H 0.0781 0.2877 0.7690 0.033 Uiso 1 1 calc R
H5B H -0.1054 0.3910 0.7488 0.033 Uiso 1 1 calc R
C6 C 0.0567(3) 0.39780(14) 0.61447(9) 0.0275(3) Uani 1 1 d .
C7 C 0.1934(4) 0.34742(17) 0.55285(10) 0.0391(4) Uani 1 1 d .
H7A H 0.3366 0.3133 0.5709 0.059 Uiso 1 1 calc GR
H7B H 0.2270 0.4124 0.5187 0.059 Uiso 1 1 calc GR
H7C H 0.1053 0.2838 0.5289 0.059 Uiso 1 1 calc GR
C8 C -0.1641(3) 0.45633(17) 0.59173(11) 0.0396(4) Uani 1 1 d .
H8A H -0.2554 0.3980 0.5645 0.059 Uiso 1 1 calc GR
H8B H -0.1311 0.5269 0.5617 0.059 Uiso 1 1 calc GR
H8C H -0.2492 0.4821 0.6342 0.059 Uiso 1 1 calc GR
C9 C 0.5225(3) 0.46286(14) 0.86938(8) 0.0246(3) Uani 1 1 d .
C10 C 0.7367(3) 0.49800(15) 0.89416(8) 0.0278(3) Uani 1 1 d .
H10 H 0.7810 0.5806 0.8914 0.033 Uiso 1 1 calc R
C11 C 0.8856(3) 0.41370(16) 0.92283(9) 0.0312(4) Uani 1 1 d .
H11 H 1.0294 0.4393 0.9407 0.037 Uiso 1 1 calc R
C12 C 0.8266(3) 0.29212(16) 0.92571(9) 0.0309(4) Uani 1 1 d .
H12 H 0.9303 0.2344 0.9448 0.037 Uiso 1 1 calc R
C13 C 0.6153(3) 0.25559(15) 0.90055(9) 0.0296(4) Uani 1 1 d .
H13 H 0.5740 0.1724 0.9020 0.036 Uiso 1 1 calc R
C14 C 0.4644(3) 0.34025(14) 0.87335(8) 0.0274(3) Uani 1 1 d .
H14 H 0.3186 0.3146 0.8571 0.033 Uiso 1 1 calc R

loop_
_atom_site_aniso_label
_atom_site_aniso_U_11
_atom_site_aniso_U_22
_atom_site_aniso_U_33
_atom_site_aniso_U_23
_atom_site_aniso_U_13
_atom_site_aniso_U_12
F1 0.0276(5) 0.0275(5) 0.0350(5) 0.0016(4) 0.0022(4) -0.0009(4)
O1 0.0420(7) 0.0231(5) 0.0271(6) 0.0012(4) -0.0048(5) -0.0087(5)
O2 0.0379(6) 0.0214(5) 0.0279(6) -0.0011(5) -0.0018(5) -0.0065(5)
C1 0.0258(8) 0.0202(7) 0.0324(8) -0.0022(6) -0.0010(7) 0.0019(6)
C2 0.0252(8) 0.0183(7) 0.0294(8) 0.0000(6) -0.0020(7) 0.0012(6)
C3 0.0282(8) 0.0204(7) 0.0276(8) -0.0037(6) -0.0002(7) 0.0000(6)
C4 0.0289(8) 0.0197(7) 0.0263(7) 0.0007(6) -0.0014(7) 0.0012(6)
C5 0.0337(8) 0.0229(7) 0.0268(8) -0.0016(6) -0.0022(7) -0.0037(7)
C6 0.0330(9) 0.0211(7) 0.0284(8) 0.0000(6) -0.0022(7) -0.0053(7)
C7 0.0466(11) 0.0351(9) 0.0355(9) -0.0059(8) 0.0064(9) -0.0094(9)
C8 0.0414(11) 0.0346(9) 0.0427(10) 0.0011(8) -0.0086(8) -0.0004(8)
C9 0.0289(8) 0.0229(7) 0.0220(7) -0.0019(6) 0.0014(6) 0.0017(7)
C10 0.0314(8) 0.0250(7) 0.0272(8) -0.0023(7) 0.0005(7) -0.0011(7)
C11 0.0268(8) 0.0359(9) 0.0309(8) -0.0029(7) -0.0021(7) 0.0002(7)
C12 0.0329(9) 0.0305(8) 0.0292(8) 0.0009(7) -0.0016(7) 0.0068(7)
C13 0.0353(9) 0.0232(7) 0.0304(9) 0.0012(6) 0.0003(7) 0.0014(7)
C14 0.0280(8) 0.0261(8) 0.0281(8) -0.0013(6) -0.0006(7) -0.0025(7)

loop_
_atom_type_symbol
_atom_type_description
_atom_type_scat_dispersion_real
_atom_type_scat_dispersion_imag
_atom_type_scat_source
C C 0.0150 0.0070 'International Tables Vol C Tables 4.2.6.8 and 6.1.1.4'
H H 0.0000 0.0000 'International Tables Vol C Tables 4.2.6.8 and 6.1.1.4'
O O 0.0410 0.0250 'International Tables Vol C Tables 4.2.6.8 and 6.1.1.4'
F F 0.0600 0.0410 'International Tables Vol C Tables 4.2.6.8 and 6.1.1.4'

loop_
_geom_angle_atom_site_label_1
_geom_angle_atom_site_label_2
_geom_angle_atom_site_label_3
_geom_angle
C6 O1 C4 109.32(12)
C5 O2 C6 106.13(11)
F1 C1 H1 116.9
F1 C1 C2 116.76(13)
F1 C1 C3 116.23(13)
C2 C1 H1 116.9
C3 C1 H1 116.9
C3 C1 C2 61.77(11)
C1 C2 H2 114.4
C1 C2 C3 59.09(10)
C1 C2 C4 120.03(14)
C3 C2 H2 114.4
C4 C2 H2 114.4
C4 C2 C3 123.27(13)
C1 C3 C2 59.13(10)
C1 C3 H3 113.6
C1 C3 C9 120.93(14)
C2 C3 H3 113.6
C9 C3 C2 125.15(13)
C9 C3 H3 113.6
O1 C4 C2 108.09(12)
O1 C4 H4 110.5
O1 C4 C5 101.97(12)
C2 C4 H4 110.5
C2 C4 C5 114.81(13)
C5 C4 H4 110.5
O2 C5 C4 102.73(12)
O2 C5 H5A 111.2
O2 C5 H5B 111.2
C4 C5 H5A 111.2
C4 C5 H5B 111.2
H5A C5 H5B 109.1
O1 C6 O2 106.07(12)
O1 C6 C7 109.65(14)
O1 C6 C8 109.03(13)
O2 C6 C7 107.46(13)
O2 C6 C8 110.88(14)
C8 C6 C7 113.48(15)
C6 C7 H7A 109.5
C6 C7 H7B 109.5
C6 C7 H7C 109.5
H7A C7 H7B 109.5
H7A C7 H7C 109.5
H7B C7 H7C 109.5
C6 C8 H8A 109.5
C6 C8 H8B 109.5
C6 C8 H8C 109.5
H8A C8 H8B 109.5
H8A C8 H8C 109.5
H8B C8 H8C 109.5
C10 C9 C3 119.23(14)
C10 C9 C14 118.15(15)
C14 C9 C3 122.56(15)
C9 C10 H10 119.7
C11 C10 C9 120.64(15)
C11 C10 H10 119.7
C10 C11 H11 119.7
C10 C11 C12 120.59(16)
C12 C11 H11 119.7
C11 C12 H12 120.3
C13 C12 C11 119.44(16)
C13 C12 H12 120.3
C12 C13 H13 120.0
C14 C13 C12 119.99(16)
C14 C13 H13 120.0
C9 C14 H14 119.4
C13 C14 C9 121.17(16)
C13 C14 H14 119.4

loop_
_geom_bond_atom_site_label_1
_geom_bond_atom_site_label_2
_geom_bond_distance
F1 C1 1.3819(18)
O1 C4 1.4386(19)
O1 C6 1.4322(19)
O2 C5 1.4315(19)
O2 C6 1.4334(19)
C1 H1 1.0000
C1 C2 1.492(2)
C1 C3 1.491(2)
C2 H2 1.0000
C2 C3 1.531(2)
C2 C4 1.502(2)
C3 H3 1.0000
C3 C9 1.498(2)
C4 H4 1.0000
C4 C5 1.519(2)
C5 H5A 0.9900
C5 H5B 0.9900
C6 C7 1.509(2)
C6 C8 1.508(2)
C7 H7A 0.9800
C7 H7B 0.9800
C7 H7C 0.9800
C8 H8A 0.9800
C8 H8B 0.9800
C8 H8C 0.9800
C9 C10 1.393(2)
C9 C14 1.398(2)
C10 H10 0.9500
C10 C11 1.384(2)
C11 H11 0.9500
C11 C12 1.388(3)
C12 H12 0.9500
C12 C13 1.385(3)
C13 H13 0.9500
C13 C14 1.384(2)
C14 H14 0.9500

loop_
_geom_torsion_atom_site_label_1
_geom_torsion_atom_site_label_2
_geom_torsion_atom_site_label_3
_geom_torsion_atom_site_label_4
_geom_torsion
F1 C1 C2 C3 106.93(15)
F1 C1 C2 C4 -6.2(2)
F1 C1 C3 C2 -107.77(14)
F1 C1 C3 C9 7.3(2)
O1 C4 C5 O2 34.60(15)
C1 C2 C3 C9 -108.15(17)
C1 C2 C4 O1 -77.29(17)
C1 C2 C4 C5 169.67(14)
C1 C3 C9 C10 62.8(2)
C1 C3 C9 C14 -120.08(17)
C2 C1 C3 C9 115.08(16)
C2 C3 C9 C10 134.77(16)
C2 C3 C9 C14 -48.1(2)
C2 C4 C5 O2 151.20(13)
C3 C1 C2 C4 -113.10(16)
C3 C2 C4 O1 -148.01(14)
C3 C2 C4 C5 98.96(18)
C3 C9 C10 C11 176.31(15)
C3 C9 C14 C13 -177.67(15)
C4 O1 C6 O2 -0.62(17)
C4 O1 C6 C7 -116.37(15)
C4 O1 C6 C8 118.84(15)
C4 C2 C3 C1 107.75(17)
C4 C2 C3 C9 -0.4(2)
C5 O2 C6 O1 23.72(16)
C5 O2 C6 C7 140.94(14)
C5 O2 C6 C8 -94.51(15)
C6 O1 C4 C2 -142.28(14)
C6 O1 C4 C5 -20.92(16)
C6 O2 C5 C4 -36.23(15)
C9 C10 C11 C12 1.7(3)
C10 C9 C14 C13 -0.5(2)
C10 C11 C12 C13 -0.9(2)
C11 C12 C13 C14 -0.5(2)
C12 C13 C14 C9 1.2(2)
C14 C9 C10 C11 -0.9(2)
